data_4500889
loop_
_publ_author_name
'Coles, Martyn P.'
'Stokes, Francesca A.'
'Kingsbury, Benjamin F. K.'
'Day, Benjamin M.'
'Hitchcock, Peter B.'

_publ_section_title
;
 Planar Chirality and Helical Polymers: Ferrocenyl-Substituted
 Amidinium--Carboxylate Salts
;
_journal_issue 7
_journal_name_full 'Crystal Growth &amp; Design'
_journal_page_first 3206
_journal_paper_doi 10.1021/cg200451c
_journal_volume 11
_journal_year 2011
_chemical_compound_source 'synthesis as described'
_chemical_formula_moiety 'C23 H33 Fe N2, C10 H11 O2'
_chemical_formula_sum 'C33 H44 Fe N2 O2'
_chemical_formula_weight 556.55
_chemical_name_systematic
;
 ?
;
_space_group_IT_number 15
_symmetry_cell_setting monoclinic
_symmetry_Int_Tables_number 15
_symmetry_space_group_name_Hall '-C 2yc'
_symmetry_space_group_name_H-M 'C 1 2/c 1'
_atom_sites_solution_hydrogens geom
_atom_sites_solution_primary direct
_atom_sites_solution_secondary difmap
_audit_conform_dict_location ftp://ftp.iucr.org/pub/cif_core.dic
_audit_conform_dict_name cif_core.dic
_audit_conform_dict_version 2.3
_audit_creation_date 2006-01-18T17:26:05-00:00
_audit_creation_method 'WinGX routine CIF_UPDATE'
_cell_angle_alpha 90
_cell_angle_beta 98.170(0)
_cell_angle_gamma 90
_cell_formula_units_Z 8
_cell_length_a 23.8115(8)
_cell_length_b 10.2500(3)
_cell_length_c 24.8877(9)
_cell_measurement_reflns_used 12853
_cell_measurement_temperature 173(2)
_cell_measurement_theta_max 22.986
_cell_measurement_theta_min 3.395
_cell_measurement_wavelength 0.71073
_cell_volume 6012.6(3)
_computing_cell_refinement 'HKL Scalepack (Otwinowski & Minor 1997)'
_computing_data_collection 'Collect (Nonius BV, 1997-2000)'
_computing_data_reduction 'HKL Denzo and Scalepack (Otwinowski & Minor 1997)'
_computing_molecular_graphics 'Ortep-3 for Windows (Farrugia, 1997)'
_computing_publication_material 'WinGX publication routines (Farrugia, 1999)'
_computing_structure_refinement 'SHELXL-97 (Sheldrick, 1997)'
_computing_structure_solution 'SHELXS-86 (Sheldrick, 1986)'
_diffrn_ambient_temperature 173(2)
_diffrn_detector 'CCD plate'
_diffrn_detector_area_resol_mean 9
_diffrn_measured_fraction_theta_full 0.984
_diffrn_measured_fraction_theta_max 0.984
_diffrn_measurement_device '95mm CCD camera on \k-goniostat'
_diffrn_measurement_device_type KappaCCD
_diffrn_measurement_method 'CCD rotation images, thick slices'
_diffrn_orient_matrix_type 'by Nonius Collect from scalepack cell'
_diffrn_orient_matrix_UB_11 0.29594E-2
_diffrn_orient_matrix_UB_12 -0.34591E-2
_diffrn_orient_matrix_UB_13 0.404598E-1
_diffrn_orient_matrix_UB_21 -0.423063E-1
_diffrn_orient_matrix_UB_22 0.25817E-2
_diffrn_orient_matrix_UB_23 -0.29132E-2
_diffrn_orient_matrix_UB_31 -0.12256E-2
_diffrn_orient_matrix_UB_32 -0.974654E-1
_diffrn_orient_matrix_UB_33 -0.15131E-2
_diffrn_radiation_monochromator graphite
_diffrn_radiation_probe x-ray
_diffrn_radiation_type MoK\a
_diffrn_radiation_wavelength 0.71073
_diffrn_reflns_av_R_equivalents 0.0418
_diffrn_reflns_av_unetI/netI 0.0368
_diffrn_reflns_limit_h_max 23
_diffrn_reflns_limit_h_min -25
_diffrn_reflns_limit_k_max 11
_diffrn_reflns_limit_k_min -11
_diffrn_reflns_limit_l_max 27
_diffrn_reflns_limit_l_min -25
_diffrn_reflns_number 13424
_diffrn_reflns_theta_full 23
_diffrn_reflns_theta_max 23
_diffrn_reflns_theta_min 3.46
_diffrn_source 'Enraf Nonius FR590'
_exptl_absorpt_coefficient_mu 0.532
_exptl_absorpt_correction_T_max 0.8686
_exptl_absorpt_correction_T_min 0.8038
_exptl_absorpt_correction_type multi-scan
_exptl_absorpt_process_details
;
        [c.f. r.h. blessing, acta cryst. (1995), a51, 33-38]
;
_exptl_crystal_colour red
_exptl_crystal_density_diffrn 1.23
_exptl_crystal_density_method 'not measured'
_exptl_crystal_description prism
_exptl_crystal_F_000 2384
_exptl_crystal_size_max 0.4
_exptl_crystal_size_mid 0.3
_exptl_crystal_size_min 0.25
_refine_diff_density_max 0.276
_refine_diff_density_min -0.288
_refine_diff_density_rms 0.04
_refine_ls_extinction_method none
_refine_ls_goodness_of_fit_ref 1.024
_refine_ls_hydrogen_treatment mixed
_refine_ls_matrix_type full
_refine_ls_number_parameters 351
_refine_ls_number_reflns 4130
_refine_ls_number_restraints 0
_refine_ls_restrained_S_all 1.024
_refine_ls_R_factor_all 0.0509
_refine_ls_R_factor_gt 0.0391
_refine_ls_shift/su_max 0.001
_refine_ls_shift/su_mean 0
_refine_ls_structure_factor_coef Fsqd
_refine_ls_weighting_details 'calc w=1/[\s^2^(Fo^2^)+(0.0456P)^2^+8.1051P] where P=(Fo^2^+2Fc^2^)/3'
_refine_ls_weighting_scheme calc
_refine_ls_wR_factor_gt 0.0942
_refine_ls_wR_factor_ref 0.1015
_reflns_number_gt 3457
_reflns_number_total 4130
_reflns_threshold_expression >2sigma(I)
_cod_data_source_file cg200451c_si_002.cif
_cod_data_source_block (4)-jan1406
_cod_original_sg_symbol_H-M 'C 2/c'
_cod_database_code 4500889

loop_
_symmetry_equiv_pos_as_xyz
'x, y, z'
'x, -y, z+1/2'
'x+1/2, y+1/2, z'
'x+1/2, -y+1/2, z+1/2'
'-x, -y, -z'
'-x, y, -z-1/2'
'-x+1/2, -y+1/2, -z'
'-x+1/2, y+1/2, -z-1/2'

loop_
_atom_site_label
_atom_site_type_symbol
_atom_site_fract_x
_atom_site_fract_y
_atom_site_fract_z
_atom_site_U_iso_or_equiv
_atom_site_adp_type
_atom_site_occupancy
_atom_site_symmetry_multiplicity
_atom_site_calc_flag
_atom_site_refinement_flags
Fe Fe 0.025306(15) 0.21695(4) 0.143495(15) 0.03990(15) Uani 1 1 d .
O1 O 0.29276(8) 0.0284(2) 0.17322(8) 0.0612(6) Uani 1 1 d .
O2 O 0.35657(8) -0.1282(2) 0.18468(8) 0.0553(5) Uani 1 1 d .
N1 N 0.18376(10) 0.1305(2) 0.15550(9) 0.0379(5) Uani 1 1 d .
H1X H 0.2132(11) 0.099(2) 0.1654(10) 0.026(7) Uiso 1 1 d .
N2 N 0.17772(9) 0.2025(2) 0.24181(9) 0.0373(5) Uani 1 1 d .
H2X H 0.1665(11) 0.256(2) 0.2597(11) 0.030(8) Uiso 1 1 d .
C1 C 0.10587(10) 0.2759(2) 0.17251(10) 0.0347(6) Uani 1 1 d .
C2 C 0.06665(11) 0.3139(3) 0.20879(11) 0.0421(7) Uani 1 1 d .
H2 H 0.0684 0.2884 0.2457 0.051 Uiso 1 1 calc R
C3 C 0.02526(12) 0.3958(3) 0.17994(12) 0.0503(7) Uani 1 1 d .
H3 H -0.0058 0.435 0.1939 0.06 Uiso 1 1 calc R
C4 C 0.03813(12) 0.4090(3) 0.12669(12) 0.0525(8) Uani 1 1 d .
H4 H 0.0171 0.4595 0.0987 0.063 Uiso 1 1 calc R
C5 C 0.08700(11) 0.3357(2) 0.12143(11) 0.0408(6) Uani 1 1 d .
H5 H 0.1043 0.3276 0.0895 0.049 Uiso 1 1 calc R
C6 C 0.01833(14) 0.0192(3) 0.14193(17) 0.0702(10) Uani 1 1 d .
H6 H 0.0477 -0.0403 0.1551 0.084 Uiso 1 1 calc R
C7 C 0.00676(13) 0.0698(3) 0.08869(14) 0.0601(9) Uani 1 1 d .
H7 H 0.0269 0.0497 0.0594 0.072 Uiso 1 1 calc R
C8 C -0.03933(12) 0.1544(3) 0.08676(12) 0.0580(8) Uani 1 1 d .
H8 H -0.0559 0.2023 0.0558 0.07 Uiso 1 1 calc R
C9 C -0.05722(12) 0.1570(3) 0.13789(12) 0.0574(8) Uani 1 1 d .
H9 H -0.0879 0.2067 0.1476 0.069 Uiso 1 1 calc R
C10 C -0.02217(14) 0.0740(3) 0.17202(13) 0.0637(9) Uani 1 1 d .
H10 H -0.0249 0.0571 0.2091 0.076 Uiso 1 1 calc R
C11 C 0.15751(10) 0.1988(2) 0.18961(10) 0.0325(6) Uani 1 1 d .
C12 C 0.16290(11) 0.0959(2) 0.09886(10) 0.0371(6) Uani 1 1 d .
H12 H 0.1225 0.1247 0.0904 0.044 Uiso 1 1 calc R
C13 C 0.19701(12) 0.1645(3) 0.05992(11) 0.0468(7) Uani 1 1 d .
H13A H 0.194 0.2601 0.0643 0.056 Uiso 1 1 calc R
H13B H 0.2375 0.14 0.0687 0.056 Uiso 1 1 calc R
C14 C 0.17534(14) 0.1273(3) 0.00125(11) 0.0577(8) Uani 1 1 d .
H14A H 0.1363 0.1609 -0.0087 0.069 Uiso 1 1 calc R
H14B H 0.1996 0.1687 -0.023 0.069 Uiso 1 1 calc R
C15 C 0.17541(13) -0.0193(3) -0.00708(11) 0.0571(8) Uani 1 1 d .
H15A H 0.215 -0.0515 -0.0023 0.069 Uiso 1 1 calc R
H15B H 0.1578 -0.0401 -0.0446 0.069 Uiso 1 1 calc R
C16 C 0.14290(13) -0.0878(3) 0.03303(11) 0.0547(8) Uani 1 1 d .
H16A H 0.1462 -0.1834 0.0286 0.066 Uiso 1 1 calc R
H16B H 0.1022 -0.0643 0.0249 0.066 Uiso 1 1 calc R
C17 C 0.16504(12) -0.0508(3) 0.09164(11) 0.0462(7) Uani 1 1 d .
H17A H 0.1416 -0.0937 0.1164 0.055 Uiso 1 1 calc R
H17B H 0.2046 -0.0816 0.1011 0.055 Uiso 1 1 calc R
C18 C 0.22342(10) 0.1233(3) 0.27114(10) 0.0389(6) Uani 1 1 d .
H18 H 0.2327 0.0512 0.2468 0.047 Uiso 1 1 calc R
C19 C 0.27590(11) 0.2049(3) 0.28688(12) 0.0511(7) Uani 1 1 d .
H19A H 0.2661 0.2827 0.3073 0.061 Uiso 1 1 calc R
H19B H 0.2904 0.2353 0.2537 0.061 Uiso 1 1 calc R
C20 C 0.32203(13) 0.1266(3) 0.32194(14) 0.0674(9) Uani 1 1 d .
H20A H 0.3345 0.0536 0.3004 0.081 Uiso 1 1 calc R
H20B H 0.3552 0.1833 0.3333 0.081 Uiso 1 1 calc R
C21 C 0.30034(17) 0.0734(4) 0.37135(13) 0.0832(13) Uani 1 1 d .
H21A H 0.2901 0.1467 0.394 0.1 Uiso 1 1 calc R
H21B H 0.3306 0.0221 0.3932 0.1 Uiso 1 1 calc R
C22 C 0.24907(17) -0.0121(4) 0.35558(14) 0.0775(11) Uani 1 1 d .
H22A H 0.2351 -0.0443 0.3887 0.093 Uiso 1 1 calc R
H22B H 0.2599 -0.0886 0.3351 0.093 Uiso 1 1 calc R
C23 C 0.20166(13) 0.0634(3) 0.32064(12) 0.0584(8) Uani 1 1 d .
H23A H 0.1875 0.1334 0.3426 0.07 Uiso 1 1 calc R
H23B H 0.1697 0.0037 0.3084 0.07 Uiso 1 1 calc R
C24 C 0.37440(10) 0.0454(2) 0.12888(10) 0.0349(6) Uani 1 1 d .
C25 C 0.41049(12) 0.1462(3) 0.14932(11) 0.0444(7) Uani 1 1 d .
C26 C 0.44629(14) 0.2014(3) 0.11592(13) 0.0558(8) Uani 1 1 d .
H26 H 0.4709 0.2703 0.1296 0.067 Uiso 1 1 calc R
C27 C 0.44697(13) 0.1585(3) 0.06326(13) 0.0559(8) Uani 1 1 d .
C28 C 0.41035(13) 0.0611(3) 0.04345(11) 0.0515(8) Uani 1 1 d .
H28 H 0.4099 0.0325 0.0071 0.062 Uiso 1 1 calc R
C29 C 0.37374(11) 0.0027(2) 0.07539(10) 0.0407(6) Uani 1 1 d .
C30 C 0.33747(10) -0.0226(3) 0.16544(9) 0.0356(6) Uani 1 1 d .
C31 C 0.41174(14) 0.1940(3) 0.20708(13) 0.0617(9) Uani 1 1 d .
H31A H 0.384 0.1449 0.2246 0.093 Uiso 0.5 1 calc PR
H31B H 0.4022 0.287 0.2067 0.093 Uiso 0.5 1 calc PR
H31C H 0.4498 0.1809 0.2272 0.093 Uiso 0.5 1 calc PR
H31D H 0.44 0.2637 0.2144 0.093 Uiso 0.5 1 calc PR
H31E H 0.4218 0.1216 0.2323 0.093 Uiso 0.5 1 calc PR
H31F H 0.3742 0.2277 0.2118 0.093 Uiso 0.5 1 calc PR
C32 C 0.48863(17) 0.2175(4) 0.02863(16) 0.0840(12) Uani 1 1 d .
H32A H 0.511 0.2856 0.0494 0.126 Uiso 0.5 1 calc PR
H32B H 0.4676 0.2554 -0.0044 0.126 Uiso 0.5 1 calc PR
H32C H 0.514 0.1491 0.0187 0.126 Uiso 0.5 1 calc PR
H32D H 0.484 0.1745 -0.0069 0.126 Uiso 0.5 1 calc PR
H32E H 0.5275 0.2046 0.0468 0.126 Uiso 0.5 1 calc PR
H32F H 0.4811 0.311 0.0238 0.126 Uiso 0.5 1 calc PR
C33 C 0.33521(13) -0.1062(3) 0.05300(12) 0.0561(8) Uani 1 1 d .
H33A H 0.3403 -0.1227 0.0152 0.084 Uiso 0.5 1 calc PR
H33B H 0.2957 -0.0816 0.0546 0.084 Uiso 0.5 1 calc PR
H33C H 0.3445 -0.1853 0.0746 0.084 Uiso 0.5 1 calc PR
H33D H 0.3134 -0.137 0.0811 0.084 Uiso 0.5 1 calc PR
H33E H 0.3579 -0.1781 0.0416 0.084 Uiso 0.5 1 calc PR
H33F H 0.3091 -0.0745 0.0217 0.084 Uiso 0.5 1 calc PR

loop_
_atom_site_aniso_label
_atom_site_aniso_U_11
_atom_site_aniso_U_22
_atom_site_aniso_U_33
_atom_site_aniso_U_23
_atom_site_aniso_U_13
_atom_site_aniso_U_12
Fe 0.0305(2) 0.0493(3) 0.0400(2) 0.00016(18) 0.00550(16) 0.00266(17)
O1 0.0381(11) 0.0832(15) 0.0661(14) 0.0002(12) 0.0201(10) 0.0179(11)
O2 0.0542(12) 0.0563(13) 0.0608(13) 0.0216(11) 0.0264(10) 0.0057(10)
N1 0.0303(13) 0.0471(14) 0.0364(13) -0.0043(11) 0.0049(10) 0.0090(11)
N2 0.0360(12) 0.0405(13) 0.0361(14) -0.0085(11) 0.0078(10) 0.0090(10)
C1 0.0335(14) 0.0336(13) 0.0375(14) -0.0024(12) 0.0070(11) 0.0007(11)
C2 0.0375(15) 0.0473(16) 0.0422(15) -0.0067(13) 0.0080(12) 0.0068(12)
C3 0.0433(16) 0.0512(17) 0.0571(19) -0.0053(15) 0.0099(14) 0.0173(14)
C4 0.0491(17) 0.0465(16) 0.061(2) 0.0076(15) 0.0037(14) 0.0117(14)
C5 0.0415(15) 0.0378(14) 0.0445(16) 0.0049(13) 0.0109(12) 0.0009(12)
C6 0.050(2) 0.0426(18) 0.113(3) 0.0008(19) -0.005(2) -0.0092(15)
C7 0.0481(19) 0.067(2) 0.068(2) -0.0225(18) 0.0175(16) -0.0151(16)
C8 0.0378(17) 0.091(2) 0.0446(18) -0.0029(17) 0.0042(14) -0.0087(16)
C9 0.0324(15) 0.092(2) 0.0498(18) -0.0050(18) 0.0109(14) -0.0063(16)
C10 0.060(2) 0.077(2) 0.0544(19) 0.0082(18) 0.0068(17) -0.0223(18)
C11 0.0305(13) 0.0317(13) 0.0366(15) -0.0041(12) 0.0088(11) -0.0010(11)
C12 0.0340(14) 0.0452(15) 0.0320(14) -0.0062(12) 0.0048(11) 0.0034(12)
C13 0.0458(17) 0.0542(17) 0.0428(16) -0.0010(14) 0.0149(13) 0.0012(14)
C14 0.061(2) 0.077(2) 0.0376(16) 0.0047(15) 0.0162(14) 0.0027(17)
C15 0.0521(18) 0.084(2) 0.0360(16) -0.0144(16) 0.0070(13) 0.0109(16)
C16 0.0632(19) 0.0531(18) 0.0476(17) -0.0179(15) 0.0073(15) 0.0026(15)
C17 0.0516(17) 0.0473(16) 0.0403(16) -0.0065(13) 0.0090(13) 0.0041(13)
C18 0.0378(15) 0.0453(15) 0.0339(14) -0.0046(12) 0.0062(11) 0.0110(12)
C19 0.0405(16) 0.0578(18) 0.0538(18) -0.0030(15) 0.0019(13) 0.0102(14)
C20 0.0511(19) 0.079(2) 0.066(2) -0.0109(18) -0.0102(16) 0.0194(17)
C21 0.091(3) 0.106(3) 0.047(2) -0.012(2) -0.0104(19) 0.057(3)
C22 0.103(3) 0.082(2) 0.054(2) 0.0293(19) 0.033(2) 0.047(2)
C23 0.064(2) 0.0616(19) 0.0544(18) 0.0105(16) 0.0244(15) 0.0167(16)
C24 0.0381(14) 0.0342(14) 0.0338(14) 0.0048(12) 0.0093(11) 0.0108(12)
C25 0.0505(17) 0.0374(15) 0.0483(17) 0.0034(13) 0.0174(14) 0.0051(13)
C26 0.065(2) 0.0370(16) 0.069(2) 0.0066(15) 0.0223(17) -0.0024(14)
C27 0.063(2) 0.0533(18) 0.057(2) 0.0223(17) 0.0268(16) 0.0139(16)
C28 0.065(2) 0.0561(18) 0.0361(15) 0.0121(14) 0.0168(14) 0.0208(16)
C29 0.0466(16) 0.0413(15) 0.0351(15) 0.0063(13) 0.0085(12) 0.0159(13)
C30 0.0320(14) 0.0461(16) 0.0282(13) -0.0082(12) 0.0022(11) 0.0004(12)
C31 0.068(2) 0.0586(19) 0.062(2) -0.0194(16) 0.0198(17) -0.0183(16)
C32 0.099(3) 0.080(3) 0.084(3) 0.029(2) 0.052(2) 0.001(2)
C33 0.0559(18) 0.071(2) 0.0405(16) -0.0124(15) 0.0046(14) 0.0097(16)

loop_
_atom_type_symbol
_atom_type_description
_atom_type_scat_dispersion_real
_atom_type_scat_dispersion_imag
_atom_type_scat_source
C C 0.0033 0.0016 'International Tables Vol C Tables 4.2.6.8 and 6.1.1.4'
H H 0 0 'International Tables Vol C Tables 4.2.6.8 and 6.1.1.4'
Fe Fe 0.3463 0.8444 'International Tables Vol C Tables 4.2.6.8 and 6.1.1.4'
N N 0.0061 0.0033 'International Tables Vol C Tables 4.2.6.8 and 6.1.1.4'
O O 0.0106 0.006 'International Tables Vol C Tables 4.2.6.8 and 6.1.1.4'

loop_
_geom_angle_atom_site_label_1
_geom_angle_atom_site_label_2
_geom_angle_atom_site_label_3
_geom_angle
C6 Fe C2 122.07(13)
C6 Fe C7 40.60(13)
C2 Fe C7 158.32(13)
C6 Fe C10 40.77(14)
C2 Fe C10 107.58(12)
C7 Fe C10 67.88(13)
C6 Fe C8 67.77(14)
C2 Fe C8 159.79(12)
C7 Fe C8 39.99(13)
C10 Fe C8 67.28(13)
C6 Fe C1 111.81(11)
C2 Fe C1 41.41(10)
C7 Fe C1 123.93(11)
C10 Fe C1 128.96(12)
C8 Fe C1 156.42(11)
C6 Fe C5 130.46(13)
C2 Fe C5 68.83(11)
C7 Fe C5 110.89(12)
C10 Fe C5 167.87(12)
C8 Fe C5 120.15(12)
C1 Fe C5 40.85(10)
C6 Fe C4 165.92(15)
C2 Fe C4 67.90(11)
C7 Fe C4 126.85(13)
C10 Fe C4 150.40(13)
C8 Fe C4 106.33(13)
C1 Fe C4 68.13(10)
C5 Fe C4 40.27(11)
C6 Fe C3 153.71(15)
C2 Fe C3 40.44(11)
C7 Fe C3 161.04(13)
C10 Fe C3 117.02(13)
C8 Fe C3 122.76(13)
C1 Fe C3 68.77(10)
C5 Fe C3 68.33(11)
C4 Fe C3 40.29(12)
C6 Fe C9 67.92(14)
C2 Fe C9 123.52(11)
C7 Fe C9 67.52(12)
C10 Fe C9 39.88(13)
C8 Fe C9 40.06(11)
C1 Fe C9 163.37(11)
C5 Fe C9 151.87(12)
C4 Fe C9 116.45(13)
C3 Fe C9 103.80(13)
C11 N1 C12 128.1(2)
C11 N1 H1X 120.1(18)
C12 N1 H1X 111.7(18)
C11 N2 C18 127.9(2)
C11 N2 H2X 118.6(19)
C18 N2 H2X 113.3(19)
C5 C1 C2 107.0(2)
C5 C1 C11 129.3(2)
C2 C1 C11 123.5(2)
C5 C1 Fe 69.56(14)
C2 C1 Fe 69.03(14)
C11 C1 Fe 130.31(17)
C3 C2 C1 108.1(2)
C3 C2 Fe 70.14(16)
C1 C2 Fe 69.56(14)
C3 C2 H2 126
C1 C2 H2 126
Fe C2 H2 125.9
C4 C3 C2 107.9(2)
C4 C3 Fe 69.84(16)
C2 C3 Fe 69.42(15)
C4 C3 H3 126.1
C2 C3 H3 126.1
Fe C3 H3 126.2
C3 C4 C5 109.2(2)
C3 C4 Fe 69.86(16)
C5 C4 Fe 69.77(15)
C3 C4 H4 125.4
C5 C4 H4 125.4
Fe C4 H4 126.6
C4 C5 C1 107.9(2)
C4 C5 Fe 69.96(16)
C1 C5 Fe 69.59(14)
C4 C5 H5 126.1
C1 C5 H5 126.1
Fe C5 H5 126
C7 C6 C10 107.0(3)
C7 C6 Fe 69.91(18)
C10 C6 Fe 69.80(19)
C7 C6 H6 126.5
C10 C6 H6 126.5
Fe C6 H6 125.4
C8 C7 C6 107.9(3)
C8 C7 Fe 69.98(17)
C6 C7 Fe 69.49(18)
C8 C7 H7 126
C6 C7 H7 126
Fe C7 H7 126.1
C7 C8 C9 108.7(3)
C7 C8 Fe 70.04(17)
C9 C8 Fe 70.21(16)
C7 C8 H8 125.6
C9 C8 H8 125.6
Fe C8 H8 125.7
C10 C9 C8 108.0(3)
C10 C9 Fe 69.83(17)
C8 C9 Fe 69.74(16)
C10 C9 H9 126
C8 C9 H9 126
Fe C9 H9 126
C9 C10 C6 108.3(3)
C9 C10 Fe 70.29(18)
C6 C10 Fe 69.43(18)
C9 C10 H10 125.9
C6 C10 H10 125.9
Fe C10 H10 126
N2 C11 N1 120.5(2)
N2 C11 C1 116.2(2)
N1 C11 C1 123.3(2)
N1 C12 C17 109.9(2)
N1 C12 C13 111.2(2)
C17 C12 C13 110.6(2)
N1 C12 H12 108.3
C17 C12 H12 108.3
C13 C12 H12 108.3
C14 C13 C12 110.8(2)
C14 C13 H13A 109.5
C12 C13 H13A 109.5
C14 C13 H13B 109.5
C12 C13 H13B 109.5
H13A C13 H13B 108.1
C15 C14 C13 111.8(2)
C15 C14 H14A 109.3
C13 C14 H14A 109.3
C15 C14 H14B 109.3
C13 C14 H14B 109.3
H14A C14 H14B 107.9
C14 C15 C16 110.9(2)
C14 C15 H15A 109.5
C16 C15 H15A 109.5
C14 C15 H15B 109.5
C16 C15 H15B 109.5
H15A C15 H15B 108
C15 C16 C17 112.0(2)
C15 C16 H16A 109.2
C17 C16 H16A 109.2
C15 C16 H16B 109.2
C17 C16 H16B 109.2
H16A C16 H16B 107.9
C12 C17 C16 110.3(2)
C12 C17 H17A 109.6
C16 C17 H17A 109.6
C12 C17 H17B 109.6
C16 C17 H17B 109.6
H17A C17 H17B 108.1
N2 C18 C19 110.6(2)
N2 C18 C23 108.1(2)
C19 C18 C23 112.1(2)
N2 C18 H18 108.7
C19 C18 H18 108.7
C23 C18 H18 108.7
C18 C19 C20 111.0(2)
C18 C19 H19A 109.4
C20 C19 H19A 109.4
C18 C19 H19B 109.4
C20 C19 H19B 109.4
H19A C19 H19B 108
C21 C20 C19 110.8(3)
C21 C20 H20A 109.5
C19 C20 H20A 109.5
C21 C20 H20B 109.5
C19 C20 H20B 109.5
H20A C20 H20B 108.1
C20 C21 C22 110.9(3)
C20 C21 H21A 109.5
C22 C21 H21A 109.5
C20 C21 H21B 109.5
C22 C21 H21B 109.5
H21A C21 H21B 108
C21 C22 C23 110.9(3)
C21 C22 H22A 109.5
C23 C22 H22A 109.5
C21 C22 H22B 109.5
C23 C22 H22B 109.5
H22A C22 H22B 108
C22 C23 C18 110.7(2)
C22 C23 H23A 109.5
C18 C23 H23A 109.5
C22 C23 H23B 109.5
C18 C23 H23B 109.5
H23A C23 H23B 108.1
C25 C24 C29 120.2(2)
C25 C24 C30 120.0(2)
C29 C24 C30 119.7(2)
C26 C25 C24 118.8(3)
C26 C25 C31 120.3(3)
C24 C25 C31 120.9(2)
C27 C26 C25 121.8(3)
C27 C26 H26 119.1
C25 C26 H26 119.1
C28 C27 C26 118.6(3)
C28 C27 C32 121.1(3)
C26 C27 C32 120.3(3)
C27 C28 C29 121.6(3)
C27 C28 H28 119.2
C29 C28 H28 119.2
C28 C29 C24 119.0(3)
C28 C29 C33 120.4(3)
C24 C29 C33 120.6(2)
O1 C30 O2 126.1(3)
O1 C30 C24 119.2(2)
O2 C30 C24 114.7(2)
C25 C31 H31A 109.5
C25 C31 H31B 109.5
H31A C31 H31B 109.5
C25 C31 H31C 109.5
H31A C31 H31C 109.5
H31B C31 H31C 109.5
C25 C31 H31D 109.5
H31A C31 H31D 141.1
H31B C31 H31D 56.3
H31C C31 H31D 56.3
C25 C31 H31E 109.5
H31A C31 H31E 56.3
H31B C31 H31E 141.1
H31C C31 H31E 56.3
H31D C31 H31E 109.5
C25 C31 H31F 109.5
H31A C31 H31F 56.3
H31B C31 H31F 56.3
H31C C31 H31F 141.1
H31D C31 H31F 109.5
H31E C31 H31F 109.5
C27 C32 H32A 109.5
C27 C32 H32B 109.5
H32A C32 H32B 109.5
C27 C32 H32C 109.5
H32A C32 H32C 109.5
H32B C32 H32C 109.5
C27 C32 H32D 109.5
H32A C32 H32D 141.1
H32B C32 H32D 56.3
H32C C32 H32D 56.3
C27 C32 H32E 109.5
H32A C32 H32E 56.3
H32B C32 H32E 141.1
H32C C32 H32E 56.3
H32D C32 H32E 109.5
C27 C32 H32F 109.5
H32A C32 H32F 56.3
H32B C32 H32F 56.3
H32C C32 H32F 141.1
H32D C32 H32F 109.5
H32E C32 H32F 109.5
C29 C33 H33A 109.5
C29 C33 H33B 109.5
H33A C33 H33B 109.5
C29 C33 H33C 109.5
H33A C33 H33C 109.5
H33B C33 H33C 109.5
C29 C33 H33D 109.5
H33A C33 H33D 141.1
H33B C33 H33D 56.3
H33C C33 H33D 56.3
C29 C33 H33E 109.5
H33A C33 H33E 56.3
H33B C33 H33E 141.1
H33C C33 H33E 56.3
H33D C33 H33E 109.5
C29 C33 H33F 109.5
H33A C33 H33F 56.3
H33B C33 H33F 56.3
H33C C33 H33F 141.1
H33D C33 H33F 109.5
H33E C33 H33F 109.5

loop_
_geom_bond_atom_site_label_1
_geom_bond_atom_site_label_2
_geom_bond_distance
Fe C6 2.034(3)
Fe C2 2.036(3)
Fe C7 2.039(3)
Fe C10 2.039(3)
Fe C8 2.039(3)
Fe C1 2.043(2)
Fe C5 2.042(3)
Fe C4 2.045(3)
Fe C3 2.045(3)
Fe C9 2.045(3)
O1 C30 1.226(3)
O2 C30 1.243(3)
N1 C11 1.323(3)
N1 C12 1.470(3)
N1 H1X 0.78(2)
N2 C11 1.320(3)
N2 C18 1.466(3)
N2 H2X 0.78(3)
C1 C5 1.425(4)
C1 C2 1.442(4)
C1 C11 1.473(3)
C2 C3 1.410(4)
C2 H2 0.95
C3 C4 1.409(4)
C3 H3 0.95
C4 C5 1.407(4)
C4 H4 0.95
C5 H5 0.95
C6 C7 1.413(5)
C6 C10 1.419(5)
C6 H6 0.95
C7 C8 1.394(4)
C7 H7 0.95
C8 C9 1.398(4)
C8 H8 0.95
C9 C10 1.393(4)
C9 H9 0.95
C10 H10 0.95
C12 C17 1.516(4)
C12 C13 1.522(4)
C12 H12 1
C13 C14 1.526(4)
C13 H13A 0.99
C13 H13B 0.99
C14 C15 1.517(4)
C14 H14A 0.99
C14 H14B 0.99
C15 C16 1.519(4)
C15 H15A 0.99
C15 H15B 0.99
C16 C17 1.527(4)
C16 H16A 0.99
C16 H16B 0.99
C17 H17A 0.99
C17 H17B 0.99
C18 C19 1.509(4)
C18 C23 1.531(4)
C18 H18 1
C19 C20 1.530(4)
C19 H19A 0.99
C19 H19B 0.99
C20 C21 1.502(5)
C20 H20A 0.99
C20 H20B 0.99
C21 C22 1.509(5)
C21 H21A 0.99
C21 H21B 0.99
C22 C23 1.533(4)
C22 H22A 0.99
C22 H22B 0.99
C23 H23A 0.99
C23 H23B 0.99
C24 C25 1.393(4)
C24 C29 1.399(3)
C24 C30 1.522(4)
C25 C26 1.392(4)
C25 C31 1.515(4)
C26 C27 1.384(4)
C26 H26 0.95
C27 C28 1.371(4)
C27 C32 1.528(4)
C28 C29 1.395(4)
C28 H28 0.95
C29 C33 1.501(4)
C31 H31A 0.98
C31 H31B 0.98
C31 H31C 0.98
C31 H31D 0.98
C31 H31E 0.98
C31 H31F 0.98
C32 H32A 0.98
C32 H32B 0.98
C32 H32C 0.98
C32 H32D 0.98
C32 H32E 0.98
C32 H32F 0.98
C33 H33A 0.98
C33 H33B 0.98
C33 H33C 0.98
C33 H33D 0.98
C33 H33E 0.98
C33 H33F 0.98
